data_7246391
loop_
_publ_author_name
'Yu, Xiaotan'
'Gu, Xiaoxia'
'Zhao, Yunpeng'
'Wang, Fengqing'
'Sun, Weiguang'
'Qi, Changxing'
'Gu, Lianghu'
'Zhang, Yonghui'

_publ_section_title
;
 Collective synthesis of aspulvinone and its analogues by vinylogous aldol
 condensation of substituted tetronic acids with aldehydes.
;
_journal_issue 7
_journal_name_full 'RSC advances'
_journal_page_first 4859
_journal_page_last 4864
_journal_paper_doi 10.1039/d2ra08133d
_journal_volume 13
_journal_year 2023
_chemical_formula_sum 'C40 H34 O7'
_chemical_formula_weight 626.67
_space_group_crystal_system triclinic
_space_group_IT_number 2
_space_group_name_Hall '-P 1'
_space_group_name_H-M_alt 'P -1'
_atom_sites_solution_hydrogens geom
_audit_creation_method SHELXL-2014/7
_audit_update_record
;
2022-09-01 deposited with the CCDC.	2023-01-30 downloaded from the CCDC.
;
_cell_angle_alpha 70.624(2)
_cell_angle_beta 84.081(2)
_cell_angle_gamma 82.783(2)
_cell_formula_units_Z 2
_cell_length_a 9.5414(2)
_cell_length_b 13.4295(3)
_cell_length_c 13.5307(3)
_cell_measurement_reflns_used 19990
_cell_measurement_temperature 293(2)
_cell_measurement_theta_max 73.506
_cell_measurement_theta_min 3.475
_cell_volume 1619.12(6)
_computing_structure_refinement 'SHELXL-2014/7 (Sheldrick, 2014)'
_diffrn_ambient_temperature 293(2)
_diffrn_measured_fraction_theta_full 0.996
_diffrn_measured_fraction_theta_max 0.996
_diffrn_measurement_device_type ccd
_diffrn_radiation_type CuK\a
_diffrn_radiation_wavelength 1.54178
_diffrn_reflns_av_R_equivalents 0.0614
_diffrn_reflns_av_unetI/netI 0.0320
_diffrn_reflns_Laue_measured_fraction_full 0.996
_diffrn_reflns_Laue_measured_fraction_max 0.996
_diffrn_reflns_limit_h_max 11
_diffrn_reflns_limit_h_min -11
_diffrn_reflns_limit_k_max 15
_diffrn_reflns_limit_k_min -15
_diffrn_reflns_limit_l_max 16
_diffrn_reflns_limit_l_min -16
_diffrn_reflns_number 36514
_diffrn_reflns_point_group_measured_fraction_full 0.996
_diffrn_reflns_point_group_measured_fraction_max 0.996
_diffrn_reflns_theta_full 66.590
_diffrn_reflns_theta_max 66.590
_diffrn_reflns_theta_min 3.470
_exptl_absorpt_coefficient_mu 0.710
_exptl_absorpt_correction_type multi-scan
_exptl_absorpt_process_details sadabs
_exptl_crystal_colour colorless
_exptl_crystal_density_diffrn 1.285
_exptl_crystal_description Block
_exptl_crystal_F_000 660
_exptl_crystal_size_max 0.200
_exptl_crystal_size_mid 0.200
_exptl_crystal_size_min 0.200
_exptl_transmission_factor_max 0.864
_exptl_transmission_factor_min 0.864
_refine_diff_density_max 0.925
_refine_diff_density_min -0.308
_refine_diff_density_rms 0.048
_refine_ls_extinction_method none
_refine_ls_goodness_of_fit_ref 1.035
_refine_ls_hydrogen_treatment constr
_refine_ls_matrix_type full
_refine_ls_number_parameters 426
_refine_ls_number_reflns 5700
_refine_ls_number_restraints 0
_refine_ls_restrained_S_all 1.035
_refine_ls_R_factor_all 0.0467
_refine_ls_R_factor_gt 0.0432
_refine_ls_shift/su_max 0.000
_refine_ls_shift/su_mean 0.000
_refine_ls_structure_factor_coef Fsqd
_refine_ls_weighting_details 'w=1/[\s^2^(Fo^2^)+(0.0599P)^2^+0.8740P] where P=(Fo^2^+2Fc^2^)/3'
_refine_ls_weighting_scheme calc
_refine_ls_wR_factor_gt 0.1147
_refine_ls_wR_factor_ref 0.1173
_reflns_Friedel_coverage 0.000
_reflns_number_gt 5220
_reflns_number_total 5700
_reflns_threshold_expression 'I > 2\s(I)'
_cod_data_source_file d2ra08133d2.cif
_cod_data_source_block 1_a_CCDC2
_cod_database_code 7246391
_shelx_shelxl_version_number 2014/7
_shelx_space_group_comment
;
The symmetry employed for this shelxl refinement is uniquely defined
by the following loop, which should always be used as a source of
symmetry information in preference to the above space-group names.
They are only intended as comments.
;
_shelx_estimated_absorpt_t_min 0.871
_shelx_estimated_absorpt_t_max 0.871

loop_
_space_group_symop_operation_xyz
'x, y, z'
'-x, -y, -z'

loop_
_atom_site_label
_atom_site_type_symbol
_atom_site_fract_x
_atom_site_fract_y
_atom_site_fract_z
_atom_site_U_iso_or_equiv
_atom_site_adp_type
_atom_site_occupancy
_atom_site_site_symmetry_order
_atom_site_calc_flag
_atom_site_refinement_flags_posn
_atom_site_refinement_flags_adp
_atom_site_refinement_flags_occupancy
_atom_site_disorder_assembly
_atom_site_disorder_group
C1 C -0.30568(16) 0.87579(13) 0.23440(12) 0.0239(3) Uani 1 1 d . . . . .
H1 H -0.3555 0.8199 0.2767 0.029 Uiso 1 1 calc R U . . .
C2 C -0.36386(17) 0.97958(14) 0.21818(13) 0.0269(4) Uani 1 1 d . . . . .
H2 H -0.4521 0.9928 0.2501 0.032 Uiso 1 1 calc R U . . .
C3 C -0.29170(17) 1.06341(13) 0.15510(13) 0.0265(4) Uani 1 1 d . . . . .
H3 H -0.3312 1.1328 0.1441 0.032 Uiso 1 1 calc R U . . .
C4 C -0.16000(18) 1.04318(13) 0.10836(13) 0.0286(4) Uani 1 1 d . . . . .
H4 H -0.1106 1.0992 0.0659 0.034 Uiso 1 1 calc R U . . .
C5 C -0.10159(17) 0.93971(13) 0.12463(13) 0.0253(3) Uani 1 1 d . . . . .
H5 H -0.0131 0.9269 0.0928 0.030 Uiso 1 1 calc R U . . .
C6 C -0.17337(16) 0.85493(12) 0.18780(12) 0.0211(3) Uani 1 1 d . . . . .
C7 C -0.10689(16) 0.74299(12) 0.20766(13) 0.0235(3) Uani 1 1 d . . . . .
H7A H -0.1642 0.6937 0.2602 0.028 Uiso 1 1 calc R U . . .
H7B H -0.0987 0.7247 0.1436 0.028 Uiso 1 1 calc R U . . .
C8 C 0.10730(16) 0.64112(12) 0.28045(12) 0.0200(3) Uani 1 1 d . . . . .
C9 C 0.23200(16) 0.64073(12) 0.32622(12) 0.0213(3) Uani 1 1 d . . . . .
H9 H 0.2573 0.7036 0.3309 0.026 Uiso 1 1 calc R U . . .
C10 C 0.31784(16) 0.54792(12) 0.36444(12) 0.0205(3) Uani 1 1 d . . . . .
H10 H 0.4011 0.5489 0.3942 0.025 Uiso 1 1 calc R U . . .
C11 C 0.28141(16) 0.45202(12) 0.35918(11) 0.0193(3) Uani 1 1 d . . . . .
C12 C 0.15453(16) 0.45276(12) 0.31603(12) 0.0214(3) Uani 1 1 d . . . . .
H12 H 0.1269 0.3894 0.3143 0.026 Uiso 1 1 calc R U . . .
C13 C 0.06846(16) 0.54665(12) 0.27554(12) 0.0214(3) Uani 1 1 d . . . . .
H13 H -0.0146 0.5461 0.2454 0.026 Uiso 1 1 calc R U . . .
C14 C 0.41714(15) 0.32762(12) 0.51201(12) 0.0204(3) Uani 1 1 d . . . . .
C15 C 0.37584(15) 0.35450(12) 0.40443(12) 0.0195(3) Uani 1 1 d . . . . .
C16 C 0.44321(16) 0.27650(12) 0.36826(12) 0.0200(3) Uani 1 1 d . . . . .
C17 C 0.52772(15) 0.20072(12) 0.44970(11) 0.0195(3) Uani 1 1 d . . . . .
C18 C 0.38938(18) 0.33836(13) 0.18690(12) 0.0258(4) Uani 1 1 d . . . . .
H18A H 0.4180 0.4073 0.1799 0.031 Uiso 1 1 calc R U . . .
H18B H 0.2869 0.3419 0.1957 0.031 Uiso 1 1 calc R U . . .
C19 C 0.44111(16) 0.30792(12) 0.09157(12) 0.0221(3) Uani 1 1 d . . . . .
C20 C 0.55236(17) 0.35525(13) 0.02587(13) 0.0266(4) Uani 1 1 d . . . . .
H20 H 0.5956 0.4062 0.0413 0.032 Uiso 1 1 calc R U . . .
C21 C 0.59980(19) 0.32732(14) -0.06266(14) 0.0327(4) Uani 1 1 d . . . . .
H21 H 0.6738 0.3600 -0.1068 0.039 Uiso 1 1 calc R U . . .
C22 C 0.5366(2) 0.25053(14) -0.08505(14) 0.0328(4) Uani 1 1 d . . . . .
H22 H 0.5679 0.2319 -0.1445 0.039 Uiso 1 1 calc R U . . .
C23 C 0.42730(19) 0.20176(13) -0.01930(13) 0.0304(4) Uani 1 1 d . . . . .
H23 H 0.3863 0.1493 -0.0338 0.036 Uiso 1 1 calc R U . . .
C24 C 0.37815(18) 0.23074(13) 0.06863(13) 0.0257(3) Uani 1 1 d . . . . .
H24 H 0.3033 0.1986 0.1121 0.031 Uiso 1 1 calc R U . . .
C25 C 0.61280(16) 0.11570(12) 0.44392(12) 0.0210(3) Uani 1 1 d . . . . .
H25 H 0.6165 0.1033 0.3800 0.025 Uiso 1 1 calc R U . . .
C26 C 0.70089(15) 0.03913(12) 0.52224(12) 0.0202(3) Uani 1 1 d . . . . .
C27 C 0.71345(15) 0.04620(12) 0.62222(12) 0.0203(3) Uani 1 1 d . . . . .
H27 H 0.6684 0.1040 0.6400 0.024 Uiso 1 1 calc R U . . .
C28 C 0.79330(16) -0.03335(12) 0.69457(12) 0.0203(3) Uani 1 1 d . . . . .
C29 C 0.86028(15) -0.12062(12) 0.66807(12) 0.0203(3) Uani 1 1 d . . . . .
C30 C 0.85255(16) -0.12519(12) 0.56709(12) 0.0210(3) Uani 1 1 d . . . . .
C31 C 0.77353(16) -0.04619(12) 0.49443(12) 0.0214(3) Uani 1 1 d . . . . .
H31 H 0.7687 -0.0497 0.4274 0.026 Uiso 1 1 calc R U . . .
C32 C 0.93482(19) -0.21853(14) 0.44658(13) 0.0287(4) Uani 1 1 d . . . . .
H32A H 0.9770 -0.1579 0.3989 0.043 Uiso 1 1 calc R U . . .
H32B H 0.8416 -0.2196 0.4263 0.043 Uiso 1 1 calc R U . . .
H32C H 0.9920 -0.2820 0.4446 0.043 Uiso 1 1 calc R U . . .
C33 C 0.74200(17) 0.04875(13) 0.82804(13) 0.0255(3) Uani 1 1 d . . . . .
H33A H 0.7805 0.1139 0.7877 0.038 Uiso 1 1 calc R U . . .
H33B H 0.7556 0.0340 0.9010 0.038 Uiso 1 1 calc R U . . .
H33C H 0.6426 0.0551 0.8183 0.038 Uiso 1 1 calc R U . . .
C34 C 1.08147(17) -0.20902(13) 0.72727(14) 0.0283(4) Uani 1 1 d . . . . .
H34A H 1.1169 -0.1654 0.7618 0.034 Uiso 1 1 calc R U . . .
H34B H 1.1099 -0.1824 0.6530 0.034 Uiso 1 1 calc R U . . .
C35 C 1.14122(17) -0.32150(13) 0.77266(15) 0.0313(4) Uani 1 1 d . . . . .
C36 C 1.1112(2) -0.37652(16) 0.87971(17) 0.0432(5) Uani 1 1 d . . . . .
H36 H 1.0540 -0.3423 0.9210 0.052 Uiso 1 1 calc R U . . .
C37 C 1.1654(2) -0.48055(17) 0.92426(18) 0.0490(5) Uani 1 1 d . . . . .
H37 H 1.1433 -0.5172 0.9945 0.059 Uiso 1 1 calc R U . . .
C38 C 1.2520(2) -0.52825(17) 0.8632(2) 0.0472(5) Uani 1 1 d . . . . .
H38 H 1.2911 -0.5974 0.8944 0.057 Uiso 1 1 calc R U . . .
C39 C 1.2845(2) -0.48073(17) 0.75921(19) 0.0454(5) Uani 1 1 d . . . . .
H39 H 1.3425 -0.5163 0.7196 0.054 Uiso 1 1 calc R U . . .
C40 C 1.2256(2) -0.37348(16) 0.71324(19) 0.0432(5) Uani 1 1 d . . . . .
H40 H 1.2449 -0.3386 0.6421 0.052 Uiso 1 1 calc R U . . .
O1 O 0.03091(11) 0.73815(8) 0.24404(9) 0.0232(2) Uani 1 1 d . . . . .
O2 O 0.38406(12) 0.37049(9) 0.57772(8) 0.0254(3) Uani 1 1 d . . . . .
O3 O 0.50875(11) 0.23446(8) 0.53694(8) 0.0212(2) Uani 1 1 d . . . . .
O4 O 0.45159(12) 0.25763(8) 0.27665(8) 0.0243(3) Uani 1 1 d . . . . .
O5 O 0.81227(11) -0.03573(8) 0.79407(8) 0.0237(2) Uani 1 1 d . . . . .
O6 O 0.92837(11) -0.20423(8) 0.74223(8) 0.0237(2) Uani 1 1 d . . . . .
O7 O 0.92564(12) -0.21275(8) 0.55033(8) 0.0245(3) Uani 1 1 d . . . . .

loop_
_atom_site_aniso_label
_atom_site_aniso_U_11
_atom_site_aniso_U_22
_atom_site_aniso_U_33
_atom_site_aniso_U_23
_atom_site_aniso_U_13
_atom_site_aniso_U_12
C1 0.0239(8) 0.0252(8) 0.0238(8) -0.0092(7) -0.0028(6) -0.0029(6)
C2 0.0212(8) 0.0322(9) 0.0313(9) -0.0172(7) -0.0039(6) 0.0037(6)
C3 0.0307(8) 0.0217(8) 0.0293(8) -0.0121(7) -0.0100(7) 0.0062(6)
C4 0.0345(9) 0.0218(8) 0.0275(8) -0.0056(7) -0.0011(7) -0.0028(7)
C5 0.0244(8) 0.0239(8) 0.0264(8) -0.0087(7) 0.0012(6) 0.0017(6)
C6 0.0234(8) 0.0210(8) 0.0204(7) -0.0084(6) -0.0067(6) 0.0010(6)
C7 0.0227(8) 0.0209(8) 0.0279(8) -0.0084(7) -0.0060(6) 0.0001(6)
C8 0.0218(7) 0.0172(8) 0.0198(7) -0.0062(6) -0.0002(6) 0.0019(6)
C9 0.0248(8) 0.0165(8) 0.0239(8) -0.0082(6) -0.0016(6) -0.0024(6)
C10 0.0204(7) 0.0211(8) 0.0212(7) -0.0081(6) -0.0031(6) -0.0015(6)
C11 0.0219(7) 0.0174(8) 0.0181(7) -0.0058(6) -0.0007(6) 0.0004(6)
C12 0.0238(8) 0.0177(8) 0.0240(8) -0.0082(6) -0.0019(6) -0.0021(6)
C13 0.0203(7) 0.0205(8) 0.0237(8) -0.0078(6) -0.0035(6) -0.0004(6)
C14 0.0201(7) 0.0162(7) 0.0245(8) -0.0060(6) -0.0028(6) -0.0003(6)
C15 0.0198(7) 0.0167(8) 0.0223(8) -0.0065(6) -0.0018(6) -0.0019(6)
C16 0.0218(7) 0.0189(8) 0.0201(7) -0.0071(6) -0.0012(6) -0.0032(6)
C17 0.0215(7) 0.0186(8) 0.0186(7) -0.0063(6) -0.0013(6) -0.0019(6)
C18 0.0339(9) 0.0221(8) 0.0203(8) -0.0074(7) -0.0080(6) 0.0076(7)
C19 0.0260(8) 0.0180(8) 0.0215(8) -0.0066(6) -0.0073(6) 0.0061(6)
C20 0.0270(8) 0.0206(8) 0.0328(9) -0.0096(7) -0.0054(7) 0.0007(6)
C21 0.0307(9) 0.0306(10) 0.0334(9) -0.0093(8) 0.0051(7) 0.0005(7)
C22 0.0445(10) 0.0281(9) 0.0253(8) -0.0124(7) -0.0011(7) 0.0081(7)
C23 0.0448(10) 0.0216(9) 0.0280(9) -0.0106(7) -0.0111(7) -0.0008(7)
C24 0.0311(8) 0.0223(8) 0.0226(8) -0.0049(7) -0.0040(6) -0.0037(6)
C25 0.0238(8) 0.0198(8) 0.0191(7) -0.0061(6) -0.0015(6) -0.0014(6)
C26 0.0197(7) 0.0167(8) 0.0229(8) -0.0048(6) -0.0007(6) -0.0021(6)
C27 0.0211(7) 0.0156(7) 0.0242(8) -0.0075(6) -0.0008(6) 0.0005(6)
C28 0.0210(7) 0.0193(8) 0.0211(7) -0.0069(6) -0.0006(6) -0.0032(6)
C29 0.0206(7) 0.0162(8) 0.0219(7) -0.0037(6) -0.0023(6) 0.0004(6)
C30 0.0218(7) 0.0159(8) 0.0255(8) -0.0082(6) 0.0010(6) -0.0005(6)
C31 0.0245(8) 0.0201(8) 0.0200(7) -0.0072(6) -0.0006(6) -0.0019(6)
C32 0.0354(9) 0.0261(9) 0.0270(8) -0.0146(7) -0.0015(7) 0.0038(7)
C33 0.0306(8) 0.0227(8) 0.0262(8) -0.0126(7) -0.0037(6) 0.0009(6)
C34 0.0243(8) 0.0223(9) 0.0396(9) -0.0101(7) -0.0099(7) -0.0004(6)
C35 0.0230(8) 0.0208(9) 0.0520(11) -0.0120(8) -0.0135(7) 0.0008(6)
C36 0.0516(12) 0.0323(11) 0.0462(12) -0.0089(9) -0.0196(9) -0.0023(9)
C37 0.0580(13) 0.0366(11) 0.0498(12) -0.0042(10) -0.0235(10) -0.0050(10)
C38 0.0341(10) 0.0394(12) 0.0732(16) -0.0208(11) -0.0222(10) -0.0005(8)
C39 0.0274(9) 0.0411(12) 0.0726(15) -0.0244(11) -0.0062(9) -0.0027(8)
C40 0.0327(10) 0.0333(11) 0.0689(14) -0.0242(10) 0.0029(9) -0.0070(8)
O1 0.0228(5) 0.0159(5) 0.0310(6) -0.0078(5) -0.0067(4) 0.0024(4)
O2 0.0313(6) 0.0231(6) 0.0235(6) -0.0110(5) -0.0040(5) 0.0024(5)
O3 0.0247(5) 0.0190(6) 0.0196(5) -0.0071(4) -0.0036(4) 0.0037(4)
O4 0.0335(6) 0.0191(6) 0.0205(5) -0.0082(5) -0.0066(4) 0.0055(4)
O5 0.0304(6) 0.0199(6) 0.0216(5) -0.0089(5) -0.0051(4) 0.0032(4)
O6 0.0240(6) 0.0198(6) 0.0238(6) -0.0044(4) -0.0037(4) 0.0052(4)
O7 0.0310(6) 0.0182(6) 0.0248(6) -0.0097(5) -0.0040(5) 0.0058(4)

loop_
_atom_type_symbol
_atom_type_description
_atom_type_scat_dispersion_real
_atom_type_scat_dispersion_imag
_atom_type_scat_source
C C 0.0181 0.0091 'International Tables Vol C Tables 4.2.6.8 and 6.1.1.4'
H H 0.0000 0.0000 'International Tables Vol C Tables 4.2.6.8 and 6.1.1.4'
O O 0.0492 0.0322 'International Tables Vol C Tables 4.2.6.8 and 6.1.1.4'

loop_
_geom_angle_atom_site_label_1
_geom_angle_atom_site_label_2
_geom_angle_atom_site_label_3
_geom_angle
_geom_angle_site_symmetry_1
_geom_angle_site_symmetry_3
_geom_angle_publ_flag
C2 C1 C6 120.37(15) . . ?
C2 C1 H1 119.8 . . ?
C6 C1 H1 119.8 . . ?
C3 C2 C1 120.51(15) . . ?
C3 C2 H2 119.7 . . ?
C1 C2 H2 119.7 . . ?
C2 C3 C4 119.41(15) . . ?
C2 C3 H3 120.3 . . ?
C4 C3 H3 120.3 . . ?
C3 C4 C5 120.18(16) . . ?
C3 C4 H4 119.9 . . ?
C5 C4 H4 119.9 . . ?
C4 C5 C6 120.83(15) . . ?
C4 C5 H5 119.6 . . ?
C6 C5 H5 119.6 . . ?
C1 C6 C5 118.70(14) . . ?
C1 C6 C7 120.92(14) . . ?
C5 C6 C7 120.35(14) . . ?
O1 C7 C6 106.88(12) . . ?
O1 C7 H7A 110.3 . . ?
C6 C7 H7A 110.3 . . ?
O1 C7 H7B 110.3 . . ?
C6 C7 H7B 110.3 . . ?
H7A C7 H7B 108.6 . . ?
O1 C8 C13 124.98(13) . . ?
O1 C8 C9 115.44(13) . . ?
C13 C8 C9 119.58(14) . . ?
C10 C9 C8 120.44(14) . . ?
C10 C9 H9 119.8 . . ?
C8 C9 H9 119.8 . . ?
C9 C10 C11 120.87(14) . . ?
C9 C10 H10 119.6 . . ?
C11 C10 H10 119.6 . . ?
C12 C11 C10 118.22(14) . . ?
C12 C11 C15 123.41(13) . . ?
C10 C11 C15 118.29(13) . . ?
C11 C12 C13 121.19(14) . . ?
C11 C12 H12 119.4 . . ?
C13 C12 H12 119.4 . . ?
C8 C13 C12 119.66(14) . . ?
C8 C13 H13 120.2 . . ?
C12 C13 H13 120.2 . . ?
O2 C14 O3 119.06(13) . . ?
O2 C14 C15 131.29(14) . . ?
O3 C14 C15 109.63(12) . . ?
C16 C15 C14 105.50(13) . . ?
C16 C15 C11 134.90(14) . . ?
C14 C15 C11 119.58(13) . . ?
O4 C16 C15 134.52(14) . . ?
O4 C16 C17 115.71(13) . . ?
C15 C16 C17 109.72(13) . . ?
C25 C17 O3 124.30(14) . . ?
C25 C17 C16 128.20(14) . . ?
O3 C17 C16 107.46(12) . . ?
O4 C18 C19 107.25(12) . . ?
O4 C18 H18A 110.3 . . ?
C19 C18 H18A 110.3 . . ?
O4 C18 H18B 110.3 . . ?
C19 C18 H18B 110.3 . . ?
H18A C18 H18B 108.5 . . ?
C20 C19 C24 119.31(14) . . ?
C20 C19 C18 120.65(14) . . ?
C24 C19 C18 120.04(15) . . ?
C19 C20 C21 120.60(15) . . ?
C19 C20 H20 119.7 . . ?
C21 C20 H20 119.7 . . ?
C22 C21 C20 119.76(16) . . ?
C22 C21 H21 120.1 . . ?
C20 C21 H21 120.1 . . ?
C23 C22 C21 120.10(15) . . ?
C23 C22 H22 120.0 . . ?
C21 C22 H22 120.0 . . ?
C22 C23 C24 120.24(15) . . ?
C22 C23 H23 119.9 . . ?
C24 C23 H23 119.9 . . ?
C23 C24 C19 119.97(15) . . ?
C23 C24 H24 120.0 . . ?
C19 C24 H24 120.0 . . ?
C17 C25 C26 130.12(14) . . ?
C17 C25 H25 114.9 . . ?
C26 C25 H25 114.9 . . ?
C31 C26 C27 119.74(14) . . ?
C31 C26 C25 116.71(13) . . ?
C27 C26 C25 123.54(14) . . ?
C28 C27 C26 119.97(14) . . ?
C28 C27 H27 120.0 . . ?
C26 C27 H27 120.0 . . ?
O5 C28 C27 125.33(14) . . ?
O5 C28 C29 114.65(13) . . ?
C27 C28 C29 120.02(14) . . ?
O6 C29 C28 120.32(13) . . ?
O6 C29 C30 119.79(13) . . ?
C28 C29 C30 119.83(14) . . ?
O7 C30 C31 125.43(14) . . ?
O7 C30 C29 114.07(13) . . ?
C31 C30 C29 120.49(14) . . ?
C30 C31 C26 119.83(14) . . ?
C30 C31 H31 120.1 . . ?
C26 C31 H31 120.1 . . ?
O7 C32 H32A 109.5 . . ?
O7 C32 H32B 109.5 . . ?
H32A C32 H32B 109.5 . . ?
O7 C32 H32C 109.5 . . ?
H32A C32 H32C 109.5 . . ?
H32B C32 H32C 109.5 . . ?
O5 C33 H33A 109.5 . . ?
O5 C33 H33B 109.5 . . ?
H33A C33 H33B 109.5 . . ?
O5 C33 H33C 109.5 . . ?
H33A C33 H33C 109.5 . . ?
H33B C33 H33C 109.5 . . ?
O6 C34 C35 108.68(13) . . ?
O6 C34 H34A 110.0 . . ?
C35 C34 H34A 110.0 . . ?
O6 C34 H34B 110.0 . . ?
C35 C34 H34B 110.0 . . ?
H34A C34 H34B 108.3 . . ?
C40 C35 C36 118.57(18) . . ?
C40 C35 C34 121.93(18) . . ?
C36 C35 C34 119.50(17) . . ?
C37 C36 C35 120.9(2) . . ?
C37 C36 H36 119.5 . . ?
C35 C36 H36 119.5 . . ?
C38 C37 C36 118.6(2) . . ?
C38 C37 H37 120.7 . . ?
C36 C37 H37 120.7 . . ?
C37 C38 C39 123.8(2) . . ?
C37 C38 H38 118.1 . . ?
C39 C38 H38 118.1 . . ?
C38 C39 C40 117.2(2) . . ?
C38 C39 H39 121.4 . . ?
C40 C39 H39 121.4 . . ?
C35 C40 C39 120.9(2) . . ?
C35 C40 H40 119.6 . . ?
C39 C40 H40 119.6 . . ?
C8 O1 C7 118.63(11) . . ?
C17 O3 C14 107.68(11) . . ?
C16 O4 C18 118.72(12) . . ?
C28 O5 C33 117.70(12) . . ?
C29 O6 C34 113.59(12) . . ?
C30 O7 C32 117.66(12) . . ?

loop_
_geom_bond_atom_site_label_1
_geom_bond_atom_site_label_2
_geom_bond_distance
_geom_bond_site_symmetry_2
_geom_bond_publ_flag
C1 C2 1.388(2) . ?
C1 C6 1.391(2) . ?
C1 H1 0.9300 . ?
C2 C3 1.381(2) . ?
C2 H2 0.9300 . ?
C3 C4 1.385(2) . ?
C3 H3 0.9300 . ?
C4 C5 1.385(2) . ?
C4 H4 0.9300 . ?
C5 C6 1.388(2) . ?
C5 H5 0.9300 . ?
C6 C7 1.504(2) . ?
C7 O1 1.4374(18) . ?
C7 H7A 0.9700 . ?
C7 H7B 0.9700 . ?
C8 O1 1.3717(18) . ?
C8 C13 1.389(2) . ?
C8 C9 1.396(2) . ?
C9 C10 1.377(2) . ?
C9 H9 0.9300 . ?
C10 C11 1.401(2) . ?
C10 H10 0.9300 . ?
C11 C12 1.395(2) . ?
C11 C15 1.479(2) . ?
C12 C13 1.392(2) . ?
C12 H12 0.9300 . ?
C13 H13 0.9300 . ?
C14 O2 1.2074(19) . ?
C14 O3 1.3961(18) . ?
C14 C15 1.462(2) . ?
C15 C16 1.362(2) . ?
C16 O4 1.3379(18) . ?
C16 C17 1.460(2) . ?
C17 C25 1.335(2) . ?
C17 O3 1.3863(17) . ?
C18 O4 1.4545(18) . ?
C18 C19 1.497(2) . ?
C18 H18A 0.9700 . ?
C18 H18B 0.9700 . ?
C19 C20 1.386(2) . ?
C19 C24 1.393(2) . ?
C20 C21 1.387(2) . ?
C20 H20 0.9300 . ?
C21 C22 1.386(3) . ?
C21 H21 0.9300 . ?
C22 C23 1.379(3) . ?
C22 H22 0.9300 . ?
C23 C24 1.390(2) . ?
C23 H23 0.9300 . ?
C24 H24 0.9300 . ?
C25 C26 1.460(2) . ?
C25 H25 0.9300 . ?
C26 C31 1.403(2) . ?
C26 C27 1.405(2) . ?
C27 C28 1.391(2) . ?
C27 H27 0.9300 . ?
C28 O5 1.3663(18) . ?
C28 C29 1.398(2) . ?
C29 O6 1.3760(18) . ?
C29 C30 1.398(2) . ?
C30 O7 1.3634(18) . ?
C30 C31 1.386(2) . ?
C31 H31 0.9300 . ?
C32 O7 1.4247(19) . ?
C32 H32A 0.9600 . ?
C32 H32B 0.9600 . ?
C32 H32C 0.9600 . ?
C33 O5 1.4281(18) . ?
C33 H33A 0.9600 . ?
C33 H33B 0.9600 . ?
C33 H33C 0.9600 . ?
C34 O6 1.4502(19) . ?
C34 C35 1.491(2) . ?
C34 H34A 0.9700 . ?
C34 H34B 0.9700 . ?
C35 C40 1.371(3) . ?
C35 C36 1.408(3) . ?
C36 C37 1.381(3) . ?
C36 H36 0.9300 . ?
C37 C38 1.362(3) . ?
C37 H37 0.9300 . ?
C38 C39 1.359(3) . ?
C38 H38 0.9300 . ?
C39 C40 1.432(3) . ?
C39 H39 0.9300 . ?
C40 H40 0.9300 . ?

loop_
_geom_torsion_atom_site_label_1
_geom_torsion_atom_site_label_2
_geom_torsion_atom_site_label_3
_geom_torsion_atom_site_label_4
_geom_torsion
_geom_torsion_site_symmetry_1
_geom_torsion_site_symmetry_2
_geom_torsion_site_symmetry_3
_geom_torsion_site_symmetry_4
_geom_torsion_publ_flag
C6 C1 C2 C3 0.4(2) . . . . ?
C1 C2 C3 C4 -0.3(2) . . . . ?
C2 C3 C4 C5 0.2(2) . . . . ?
C3 C4 C5 C6 -0.1(2) . . . . ?
C2 C1 C6 C5 -0.3(2) . . . . ?
C2 C1 C6 C7 177.88(14) . . . . ?
C4 C5 C6 C1 0.2(2) . . . . ?
C4 C5 C6 C7 -178.06(15) . . . . ?
C1 C6 C7 O1 -125.77(14) . . . . ?
C5 C6 C7 O1 52.42(18) . . . . ?
O1 C8 C9 C10 -179.30(13) . . . . ?
C13 C8 C9 C10 1.3(2) . . . . ?
C8 C9 C10 C11 -0.6(2) . . . . ?
C9 C10 C11 C12 -1.2(2) . . . . ?
C9 C10 C11 C15 -178.22(14) . . . . ?
C10 C11 C12 C13 2.4(2) . . . . ?
C15 C11 C12 C13 179.21(14) . . . . ?
O1 C8 C13 C12 -179.50(14) . . . . ?
C9 C8 C13 C12 -0.2(2) . . . . ?
C11 C12 C13 C8 -1.7(2) . . . . ?
O2 C14 C15 C16 -178.53(16) . . . . ?
O3 C14 C15 C16 0.31(16) . . . . ?
O2 C14 C15 C11 2.7(2) . . . . ?
O3 C14 C15 C11 -178.49(12) . . . . ?
C12 C11 C15 C16 56.5(2) . . . . ?
C10 C11 C15 C16 -126.63(18) . . . . ?
C12 C11 C15 C14 -125.10(16) . . . . ?
C10 C11 C15 C14 51.74(19) . . . . ?
C14 C15 C16 O4 -177.83(16) . . . . ?
C11 C15 C16 O4 0.7(3) . . . . ?
C14 C15 C16 C17 -0.50(16) . . . . ?
C11 C15 C16 C17 178.03(16) . . . . ?
O4 C16 C17 C25 0.5(2) . . . . ?
C15 C16 C17 C25 -177.36(15) . . . . ?
O4 C16 C17 O3 178.42(12) . . . . ?
C15 C16 C17 O3 0.53(17) . . . . ?
O4 C18 C19 C20 -99.61(17) . . . . ?
O4 C18 C19 C24 79.85(17) . . . . ?
C24 C19 C20 C21 0.8(2) . . . . ?
C18 C19 C20 C21 -179.72(15) . . . . ?
C19 C20 C21 C22 -0.8(3) . . . . ?
C20 C21 C22 C23 -0.3(3) . . . . ?
C21 C22 C23 C24 1.2(3) . . . . ?
C22 C23 C24 C19 -1.2(3) . . . . ?
C20 C19 C24 C23 0.2(2) . . . . ?
C18 C19 C24 C23 -179.31(14) . . . . ?
O3 C17 C25 C26 1.2(3) . . . . ?
C16 C17 C25 C26 178.77(15) . . . . ?
C17 C25 C26 C31 176.58(16) . . . . ?
C17 C25 C26 C27 -2.3(3) . . . . ?
C31 C26 C27 C28 -2.5(2) . . . . ?
C25 C26 C27 C28 176.32(14) . . . . ?
C26 C27 C28 O5 -179.41(13) . . . . ?
C26 C27 C28 C29 -0.4(2) . . . . ?
O5 C28 C29 O6 5.2(2) . . . . ?
C27 C28 C29 O6 -173.95(13) . . . . ?
O5 C28 C29 C30 -177.76(13) . . . . ?
C27 C28 C29 C30 3.1(2) . . . . ?
O6 C29 C30 O7 -4.7(2) . . . . ?
C28 C29 C30 O7 178.17(13) . . . . ?
O6 C29 C30 C31 174.11(13) . . . . ?
C28 C29 C30 C31 -3.0(2) . . . . ?
O7 C30 C31 C26 178.81(14) . . . . ?
C29 C30 C31 C26 0.1(2) . . . . ?
C27 C26 C31 C30 2.6(2) . . . . ?
C25 C26 C31 C30 -176.26(14) . . . . ?
O6 C34 C35 C40 121.65(17) . . . . ?
O6 C34 C35 C36 -58.6(2) . . . . ?
C40 C35 C36 C37 0.1(3) . . . . ?
C34 C35 C36 C37 -179.68(17) . . . . ?
C35 C36 C37 C38 1.7(3) . . . . ?
C36 C37 C38 C39 -2.5(3) . . . . ?
C37 C38 C39 C40 1.4(3) . . . . ?
C36 C35 C40 C39 -1.2(3) . . . . ?
C34 C35 C40 C39 178.51(16) . . . . ?
C38 C39 C40 C35 0.6(3) . . . . ?
C13 C8 O1 C7 6.8(2) . . . . ?
C9 C8 O1 C7 -172.50(13) . . . . ?
C6 C7 O1 C8 171.96(12) . . . . ?
C25 C17 O3 C14 177.68(14) . . . . ?
C16 C17 O3 C14 -0.31(15) . . . . ?
O2 C14 O3 C17 179.01(13) . . . . ?
C15 C14 O3 C17 0.01(15) . . . . ?
C15 C16 O4 C18 7.1(2) . . . . ?
C17 C16 O4 C18 -170.09(13) . . . . ?
C19 C18 O4 C16 167.70(13) . . . . ?
C27 C28 O5 C33 1.6(2) . . . . ?
C29 C28 O5 C33 -177.47(13) . . . . ?
C28 C29 O6 C34 -107.08(16) . . . . ?
C30 C29 O6 C34 75.85(17) . . . . ?
C35 C34 O6 C29 -152.79(14) . . . . ?
C31 C30 O7 C32 7.2(2) . . . . ?
C29 C30 O7 C32 -173.99(13) . . . . ?
